data_4335706
loop_
_publ_author_name
'Irene Prat'
'Anna Company'
'Teresa Corona'
'Teodor Parella'
'Xavi Ribas'
'Miquel Costas'

_publ_section_title
;
 Assessing the Impact of Electronic and Steric Tuning of the Ligand in the
 Spin State and Catalytic Oxidation Ability of the FeII(Pytacn) Family of
 Complexes
;
_journal_name_full 'Inorganic Chemistry'
_journal_page_first 9229
_journal_page_last 9244
_journal_paper_doi 10.1021/ic4004033
_journal_volume 52
_journal_year 2013
_chemical_absolute_configuration ad
_chemical_formula_moiety 'C16 H23 Cl1 F6 Fe N4 O6 S2, C1 H2 Cl2'
_chemical_formula_sum 'C17 H25 Cl3 F6 Fe N4 O6 S2'
_chemical_formula_weight 721.73
_chemical_name_systematic
; 
 ? 
;
_space_group_IT_number 19
_symmetry_cell_setting orthorhombic
_symmetry_space_group_name_Hall 'P 2ac 2ab'
_symmetry_space_group_name_H-M 'P 21 21 21'
_atom_sites_solution_hydrogens geom
_atom_sites_solution_primary direct
_atom_sites_solution_secondary difmap
_audit_creation_method SHELXL-97
_cell_angle_alpha 90.00
_cell_angle_beta 90.00
_cell_angle_gamma 90.00
_cell_formula_units_Z 4
_cell_length_a 8.738(2)
_cell_length_b 16.228(4)
_cell_length_c 20.412(6)
_cell_measurement_reflns_used 4705
_cell_measurement_temperature 298(2)
_cell_measurement_theta_max 22.97
_cell_measurement_theta_min 2.54
_cell_volume 2894.4(13)
_computing_cell_refinement 'Bruker SMART'
_computing_data_collection 'Bruker SMART'
_computing_data_reduction 'Bruker SAINT'
_computing_molecular_graphics 'Bruker SHELXTL'
_computing_publication_material 'Bruker SHELXTL'
_computing_structure_refinement 'Bruker SHELXTL'
_computing_structure_solution 'Bruker SHELXTL'
_diffrn_ambient_temperature 298(2)
_diffrn_measured_fraction_theta_full 0.996
_diffrn_measured_fraction_theta_max 0.996
_diffrn_measurement_device_type 'CCD area detector'
_diffrn_measurement_method 'phi and omega scans'
_diffrn_radiation_monochromator graphite
_diffrn_radiation_source 'fine-focus sealed tube'
_diffrn_radiation_type MoK\a
_diffrn_radiation_wavelength 0.71073
_diffrn_reflns_av_R_equivalents 0.0558
_diffrn_reflns_av_sigmaI/netI 0.0393
_diffrn_reflns_limit_h_max 11
_diffrn_reflns_limit_h_min -11
_diffrn_reflns_limit_k_max 21
_diffrn_reflns_limit_k_min -21
_diffrn_reflns_limit_l_max 27
_diffrn_reflns_limit_l_min -27
_diffrn_reflns_number 45303
_diffrn_reflns_theta_full 28.29
_diffrn_reflns_theta_max 28.29
_diffrn_reflns_theta_min 2.00
_exptl_absorpt_coefficient_mu 1.020
_exptl_absorpt_correction_T_max 1.0
_exptl_absorpt_correction_T_min 0.824384
_exptl_absorpt_correction_type empirical
_exptl_absorpt_process_details 'SADABS v2.10 BRUKER 2001'
_exptl_crystal_colour yellow
_exptl_crystal_density_diffrn 1.656
_exptl_crystal_description block
_exptl_crystal_F_000 1464
_exptl_crystal_size_max 0.3
_exptl_crystal_size_mid 0.25
_exptl_crystal_size_min 0.2
_platon_squeeze_details
;
 A considerable amount of electron density attibutable to partially 
 disordered CH2Cl2 solvent molecule was removed with the SQUEEZE option
 of PLATON (Spek, A. L. (2005). PLATON, A Multipurpose Crystallographic
 Tool, Utrecht University, Utrecht, THe Netherlands).
 This solvent molecule is,however, included in the reported
 chemical formula and derived values (e.g. formula weight, F(000), etc).
;
_refine_diff_density_max 0.320
_refine_diff_density_min -0.245
_refine_diff_density_rms 0.069
_refine_ls_abs_structure_details 'Flack H D (1983), Acta Cryst. A39, 876-881'
_refine_ls_abs_structure_Flack 0.030(17)
_refine_ls_extinction_method none
_refine_ls_goodness_of_fit_ref 0.993
_refine_ls_hydrogen_treatment constr
_refine_ls_matrix_type full
_refine_ls_number_parameters 325
_refine_ls_number_reflns 7156
_refine_ls_number_restraints 0
_refine_ls_restrained_S_all 0.993
_refine_ls_R_factor_all 0.0605
_refine_ls_R_factor_gt 0.0460
_refine_ls_shift/su_max 0.000
_refine_ls_shift/su_mean 0.000
_refine_ls_structure_factor_coef Fsqd
_refine_ls_weighting_details 'calc w=1/[\s^2^(Fo^2^)+(0.0721P)^2^+0.0000P] where P=(Fo^2^+2Fc^2^)/3'
_refine_ls_weighting_scheme calc
_refine_ls_wR_factor_gt 0.1127
_refine_ls_wR_factor_ref 0.1197
_reflns_number_gt 5594
_reflns_number_total 7156
_reflns_threshold_expression >2sigma(I)
_cod_data_source_file ic4004033_si_002_08.cif
_cod_data_source_block '[Fe(OTf)2(Cl,HPytacn)]'
_cod_original_cell_volume 2894.3(13)
_cod_database_code 4335706

loop_
_symmetry_equiv_pos_as_xyz
'x, y, z'
'-x+1/2, -y, z+1/2'
'-x, y+1/2, -z+1/2'
'x+1/2, -y+1/2, -z'

loop_
_atom_site_label
_atom_site_type_symbol
_atom_site_fract_x
_atom_site_fract_y
_atom_site_fract_z
_atom_site_U_iso_or_equiv
_atom_site_adp_type
_atom_site_occupancy
_atom_site_symmetry_multiplicity
_atom_site_calc_flag
_atom_site_refinement_flags
Fe1 Fe 0.44302(4) 0.69642(2) 0.20037(2) 0.04196(11) Uani 1 1 d .
S1 S 0.17587(10) 0.62577(6) 0.08724(4) 0.0575(2) Uani 1 1 d .
Cl1 Cl 0.15573(13) 0.81129(6) 0.28798(5) 0.0782(3) Uani 1 1 d .
N1 N 0.3020(3) 0.80899(15) 0.17632(14) 0.0482(6) Uani 1 1 d .
O1 O 0.2845(3) 0.62844(15) 0.14004(12) 0.0643(6) Uani 1 1 d .
C1 C 0.1884(4) 0.84579(19) 0.21006(18) 0.0544(8) Uani 1 1 d .
F1 F 0.0112(4) 0.5048(2) 0.04371(16) 0.1165(11) Uani 1 1 d .
S2 S 0.24148(10) 0.58148(5) 0.30838(4) 0.0562(2) Uani 1 1 d .
N2 N 0.5706(3) 0.75998(17) 0.12288(15) 0.0586(7) Uani 1 1 d .
O2 O 0.0419(3) 0.6727(2) 0.0962(2) 0.1040(11) Uani 1 1 d .
C2 C 0.0998(4) 0.9094(2) 0.1864(2) 0.0714(11) Uani 1 1 d .
H2A H 0.0222 0.9327 0.2114 0.086 Uiso 1 1 calc R
F2 F 0.2235(4) 0.46826(17) 0.08289(18) 0.1112(10) Uani 1 1 d .
N3 N 0.6188(3) 0.60178(15) 0.17861(16) 0.0557(7) Uani 1 1 d .
F3 F 0.0428(4) 0.50263(19) 0.14585(14) 0.1116(10) Uani 1 1 d .
O3 O 0.2456(4) 0.6320(2) 0.02404(15) 0.0949(10) Uani 1 1 d .
C3 C 0.1306(6) 0.9361(3) 0.1255(3) 0.0854(14) Uani 1 1 d .
H3A H 0.0728 0.9787 0.1076 0.103 Uiso 1 1 calc R
O4 O 0.3503(3) 0.64060(14) 0.28146(11) 0.0568(6) Uani 1 1 d .
N4 N 0.6382(3) 0.74640(17) 0.25811(16) 0.0593(7) Uani 1 1 d .
F4 F 0.3300(6) 0.6364(2) 0.42136(15) 0.1433(15) Uani 1 1 d .
C4 C 0.2467(5) 0.9015(2) 0.0892(2) 0.0760(11) Uani 1 1 d .
H4A H 0.2687 0.9209 0.0474 0.091 Uiso 1 1 calc R
C5 C 0.3301(4) 0.83719(19) 0.11586(18) 0.0550(8) Uani 1 1 d .
F5 F 0.2340(5) 0.5159(2) 0.42375(15) 0.1203(12) Uani 1 1 d .
O5 O 0.2503(4) 0.50236(18) 0.28061(14) 0.0843(9) Uani 1 1 d .
F6 F 0.4575(4) 0.5359(3) 0.38684(18) 0.1309(13) Uani 1 1 d .
C6 C 0.4562(4) 0.7969(2) 0.07810(18) 0.0648(9) Uani 1 1 d .
H6A H 0.4137 0.7543 0.0501 0.078 Uiso 1 1 calc R
H6B H 0.5057 0.8374 0.0503 0.078 Uiso 1 1 calc R
O6 O 0.0905(3) 0.6129(2) 0.3182(2) 0.1056(12) Uani 1 1 d .
C7 C 0.6736(5) 0.7006(3) 0.0889(2) 0.0819(12) Uani 1 1 d .
H7A H 0.6591 0.7059 0.0420 0.098 Uiso 1 1 calc R
H7B H 0.7790 0.7149 0.0986 0.098 Uiso 1 1 calc R
C8 C 0.6478(6) 0.6158(2) 0.1074(2) 0.0775(12) Uani 1 1 d .
H8A H 0.7364 0.5837 0.0946 0.093 Uiso 1 1 calc R
H8B H 0.5608 0.5952 0.0829 0.093 Uiso 1 1 calc R
C9 C 0.5637(5) 0.51641(19) 0.1859(2) 0.0690(10) Uani 1 1 d .
H9A H 0.6454 0.4788 0.1759 0.103 Uiso 1 1 calc R
H9B H 0.4800 0.5071 0.1563 0.103 Uiso 1 1 calc R
H9C H 0.5299 0.5077 0.2301 0.103 Uiso 1 1 calc R
C10 C 0.7557(5) 0.6159(3) 0.2195(3) 0.0910(15) Uani 1 1 d .
H10A H 0.7931 0.5633 0.2354 0.109 Uiso 1 1 calc R
H10B H 0.8354 0.6402 0.1927 0.109 Uiso 1 1 calc R
C11 C 0.7259(5) 0.6699(3) 0.2755(2) 0.0775(12) Uani 1 1 d .
H11A H 0.8228 0.6858 0.2949 0.093 Uiso 1 1 calc R
H11B H 0.6688 0.6393 0.3082 0.093 Uiso 1 1 calc R
C12 C 0.5882(5) 0.7887(3) 0.3177(2) 0.0859(13) Uani 1 1 d .
H12A H 0.6760 0.8091 0.3409 0.129 Uiso 1 1 calc R
H12B H 0.5332 0.7508 0.3451 0.129 Uiso 1 1 calc R
H12C H 0.5227 0.8339 0.3062 0.129 Uiso 1 1 calc R
C13 C 0.7374(5) 0.8003(3) 0.2167(3) 0.0885(14) Uani 1 1 d .
H13A H 0.7676 0.8484 0.2418 0.106 Uiso 1 1 calc R
H13B H 0.8294 0.7705 0.2047 0.106 Uiso 1 1 calc R
C14 C 0.6566(5) 0.8269(2) 0.1567(3) 0.0791(13) Uani 1 1 d .
H14A H 0.7309 0.8496 0.1264 0.095 Uiso 1 1 calc R
H14B H 0.5855 0.8705 0.1680 0.095 Uiso 1 1 calc R
C15 C 0.1116(5) 0.5199(3) 0.0902(2) 0.0720(11) Uani 1 1 d .
C16 C 0.3195(7) 0.5678(3) 0.3897(2) 0.0865(14) Uani 1 1 d .

loop_
_atom_site_aniso_label
_atom_site_aniso_U_11
_atom_site_aniso_U_22
_atom_site_aniso_U_33
_atom_site_aniso_U_23
_atom_site_aniso_U_13
_atom_site_aniso_U_12
Fe1 0.03404(19) 0.03939(18) 0.0525(2) 0.00583(18) 0.00238(18) 0.00089(16)
S1 0.0433(4) 0.0683(5) 0.0610(5) 0.0040(4) -0.0065(4) 0.0029(4)
Cl1 0.0770(6) 0.0748(6) 0.0829(7) 0.0038(5) 0.0264(5) 0.0147(5)
N1 0.0403(13) 0.0398(12) 0.0645(16) 0.0063(12) 0.0023(11) 0.0033(11)
O1 0.0684(16) 0.0610(14) 0.0633(15) -0.0010(12) -0.0207(12) -0.0066(12)
C1 0.0443(16) 0.0439(15) 0.075(2) -0.0044(15) 0.0054(16) -0.0022(12)
F1 0.097(2) 0.138(3) 0.115(2) -0.0233(19) -0.0354(17) -0.0352(19)
S2 0.0535(5) 0.0558(4) 0.0594(5) 0.0127(4) 0.0003(4) -0.0072(3)
N2 0.0440(15) 0.0542(15) 0.0776(19) 0.0167(13) 0.0158(15) 0.0080(12)
O2 0.0569(17) 0.093(2) 0.162(3) 0.014(2) -0.002(2) 0.0241(16)
C2 0.0503(19) 0.0543(18) 0.110(3) 0.002(2) 0.008(2) 0.0139(15)
F2 0.102(2) 0.0724(17) 0.160(3) -0.0263(17) -0.007(2) 0.0085(15)
N3 0.0436(14) 0.0424(13) 0.081(2) 0.0039(12) 0.0041(13) 0.0059(11)
F3 0.135(3) 0.106(2) 0.094(2) 0.0017(15) 0.017(2) -0.046(2)
O3 0.091(2) 0.124(3) 0.0692(18) 0.0098(18) -0.0017(16) -0.023(2)
C3 0.076(3) 0.067(3) 0.114(4) 0.023(2) -0.002(3) 0.025(2)
O4 0.0555(14) 0.0588(12) 0.0562(14) 0.0126(10) 0.0023(11) -0.0112(11)
N4 0.0472(16) 0.0556(16) 0.075(2) 0.0039(14) -0.0085(14) -0.0075(13)
F4 0.227(5) 0.130(3) 0.0726(19) -0.0204(18) -0.005(2) -0.044(3)
C4 0.070(3) 0.066(2) 0.092(3) 0.027(2) -0.007(2) 0.0108(19)
C5 0.0454(17) 0.0494(16) 0.070(2) 0.0110(15) -0.0033(16) 0.0023(14)
F5 0.147(3) 0.132(3) 0.0809(17) 0.0473(17) 0.0124(19) -0.024(2)
O5 0.113(2) 0.0598(14) 0.0799(19) 0.0002(13) 0.0000(18) -0.0218(16)
F6 0.096(2) 0.173(3) 0.124(3) 0.052(2) -0.034(2) 0.010(2)
C6 0.066(2) 0.066(2) 0.063(2) 0.0187(17) 0.0131(18) 0.0101(19)
O6 0.0562(17) 0.103(2) 0.158(3) 0.043(2) 0.0140(18) 0.0008(16)
C7 0.070(2) 0.094(3) 0.082(3) 0.016(2) 0.029(2) 0.029(2)
C8 0.087(3) 0.063(2) 0.083(3) 0.007(2) 0.034(2) 0.020(2)
C9 0.075(2) 0.0429(16) 0.089(3) 0.0055(16) 0.003(2) 0.0082(16)
C10 0.061(2) 0.063(2) 0.150(5) 0.014(3) -0.022(3) 0.0116(19)
C11 0.057(2) 0.089(3) 0.086(3) 0.007(2) -0.016(2) 0.018(2)
C12 0.088(3) 0.077(3) 0.093(3) -0.020(2) -0.027(3) -0.003(2)
C13 0.069(3) 0.071(2) 0.125(4) 0.015(3) -0.005(3) -0.028(2)
C14 0.050(2) 0.059(2) 0.128(4) 0.025(2) -0.001(2) -0.0172(17)
C15 0.071(2) 0.072(2) 0.073(3) -0.013(2) -0.007(2) -0.002(2)
C16 0.103(4) 0.098(3) 0.059(3) 0.020(2) 0.002(2) -0.014(3)

loop_
_atom_type_symbol
_atom_type_description
_atom_type_scat_dispersion_real
_atom_type_scat_dispersion_imag
_atom_type_scat_source
C C 0.0033 0.0016 'International Tables Vol C Tables 4.2.6.8 and 6.1.1.4'
H H 0.0000 0.0000 'International Tables Vol C Tables 4.2.6.8 and 6.1.1.4'
N N 0.0061 0.0033 'International Tables Vol C Tables 4.2.6.8 and 6.1.1.4'
O O 0.0106 0.0060 'International Tables Vol C Tables 4.2.6.8 and 6.1.1.4'
F F 0.0171 0.0103 'International Tables Vol C Tables 4.2.6.8 and 6.1.1.4'
S S 0.1246 0.1234 'International Tables Vol C Tables 4.2.6.8 and 6.1.1.4'
Cl Cl 0.1484 0.1585 'International Tables Vol C Tables 4.2.6.8 and 6.1.1.4'
Fe Fe 0.3463 0.8444 'International Tables Vol C Tables 4.2.6.8 and 6.1.1.4'

loop_
_geom_angle_atom_site_label_1
_geom_angle_atom_site_label_2
_geom_angle_atom_site_label_3
_geom_angle
O4 Fe1 O1 88.93(10)
O4 Fe1 N2 171.69(11)
O1 Fe1 N2 98.93(11)
O4 Fe1 N3 97.42(10)
O1 Fe1 N3 88.62(11)
N2 Fe1 N3 80.17(10)
O4 Fe1 N4 92.07(11)
O1 Fe1 N4 168.71(11)
N2 Fe1 N4 79.70(12)
N3 Fe1 N4 80.09(11)
O4 Fe1 N1 108.48(10)
O1 Fe1 N1 86.52(10)
N2 Fe1 N1 74.93(10)
N3 Fe1 N1 153.53(11)
N4 Fe1 N1 103.79(10)
O2 S1 O3 115.6(2)
O2 S1 O1 115.8(2)
O3 S1 O1 113.12(18)
O2 S1 C15 104.5(2)
O3 S1 C15 103.3(2)
O1 S1 C15 102.07(18)
C5 N1 C1 117.0(3)
C5 N1 Fe1 112.1(2)
C1 N1 Fe1 130.5(2)
S1 O1 Fe1 150.22(16)
N1 C1 C2 124.5(4)
N1 C1 Cl1 116.9(3)
C2 C1 Cl1 118.5(3)
O5 S2 O6 115.7(2)
O5 S2 O4 114.40(18)
O6 S2 O4 114.87(17)
O5 S2 C16 103.7(2)
O6 S2 C16 105.3(3)
O4 S2 C16 100.4(2)
C6 N2 C14 109.4(3)
C6 N2 C7 112.4(3)
C14 N2 C7 112.5(3)
C6 N2 Fe1 106.98(19)
C14 N2 Fe1 105.4(2)
C7 N2 Fe1 109.8(2)
C3 C2 C1 117.0(4)
C3 C2 H2A 121.5
C1 C2 H2A 121.5
C9 N3 C10 110.7(3)
C9 N3 C8 107.3(3)
C10 N3 C8 112.9(3)
C9 N3 Fe1 113.9(2)
C10 N3 Fe1 109.9(2)
C8 N3 Fe1 101.9(2)
C2 C3 C4 120.9(4)
C2 C3 H3A 119.6
C4 C3 H3A 119.6
S2 O4 Fe1 148.34(16)
C12 N4 C13 111.6(3)
C12 N4 C11 110.1(3)
C13 N4 C11 108.7(3)
C12 N4 Fe1 112.5(2)
C13 N4 Fe1 111.0(3)
C11 N4 Fe1 102.4(2)
C3 C4 C5 119.0(4)
C3 C4 H4A 120.5
C5 C4 H4A 120.5
N1 C5 C4 121.6(4)
N1 C5 C6 117.4(3)
C4 C5 C6 121.0(3)
N2 C6 C5 110.9(3)
N2 C6 H6A 109.5
C5 C6 H6A 109.5
N2 C6 H6B 109.5
C5 C6 H6B 109.5
H6A C6 H6B 108.1
C8 C7 N2 113.5(3)
C8 C7 H7A 108.9
N2 C7 H7A 108.9
C8 C7 H7B 108.9
N2 C7 H7B 108.9
H7A C7 H7B 107.7
C7 C8 N3 115.3(4)
C7 C8 H8A 108.5
N3 C8 H8A 108.5
C7 C8 H8B 108.5
N3 C8 H8B 108.5
H8A C8 H8B 107.5
N3 C9 H9A 109.5
N3 C9 H9B 109.5
H9A C9 H9B 109.5
N3 C9 H9C 109.5
H9A C9 H9C 109.5
H9B C9 H9C 109.5
C11 C10 N3 113.0(3)
C11 C10 H10A 109.0
N3 C10 H10A 109.0
C11 C10 H10B 109.0
N3 C10 H10B 109.0
H10A C10 H10B 107.8
C10 C11 N4 113.7(3)
C10 C11 H11A 108.8
N4 C11 H11A 108.8
C10 C11 H11B 108.8
N4 C11 H11B 108.8
H11A C11 H11B 107.7
N4 C12 H12A 109.5
N4 C12 H12B 109.5
H12A C12 H12B 109.5
N4 C12 H12C 109.5
H12A C12 H12C 109.5
H12B C12 H12C 109.5
C14 C13 N4 111.3(3)
C14 C13 H13A 109.4
N4 C13 H13A 109.4
C14 C13 H13B 109.4
N4 C13 H13B 109.4
H13A C13 H13B 108.0
C13 C14 N2 114.3(3)
C13 C14 H14A 108.7
N2 C14 H14A 108.7
C13 C14 H14B 108.7
N2 C14 H14B 108.7
H14A C14 H14B 107.6
F2 C15 F1 107.5(4)
F2 C15 F3 107.8(4)
F1 C15 F3 106.2(4)
F2 C15 S1 112.1(3)
F1 C15 S1 111.1(3)
F3 C15 S1 111.9(3)
F4 C16 F6 107.3(5)
F4 C16 F5 109.1(4)
F6 C16 F5 106.9(4)
F4 C16 S2 112.4(4)
F6 C16 S2 110.7(4)
F5 C16 S2 110.3(4)

loop_
_geom_bond_atom_site_label_1
_geom_bond_atom_site_label_2
_geom_bond_distance
Fe1 O4 2.053(2)
Fe1 O1 2.157(2)
Fe1 N2 2.193(3)
Fe1 N3 2.217(3)
Fe1 N4 2.226(3)
Fe1 N1 2.258(2)
S1 O2 1.408(3)
S1 O3 1.430(3)
S1 O1 1.437(2)
S1 C15 1.808(4)
Cl1 C1 1.710(4)
N1 C5 1.339(4)
N1 C1 1.348(4)
C1 C2 1.377(5)
F1 C15 1.315(5)
S2 O5 1.406(3)
S2 O6 1.428(3)
S2 O4 1.458(2)
S2 C16 1.809(5)
N2 C6 1.481(4)
N2 C14 1.489(5)
N2 C7 1.490(5)
C2 C3 1.344(7)
C2 H2A 0.9300
F2 C15 1.297(5)
N3 C9 1.474(4)
N3 C10 1.477(5)
N3 C8 1.493(5)
F3 C15 1.316(5)
C3 C4 1.376(6)
C3 H3A 0.9300
N4 C12 1.463(5)
N4 C13 1.493(5)
N4 C11 1.501(5)
F4 C16 1.289(6)
C4 C5 1.384(5)
C4 H4A 0.9300
C5 C6 1.495(5)
F5 C16 1.323(5)
F6 C16 1.314(6)
C6 H6A 0.9700
C6 H6B 0.9700
C7 C8 1.444(6)
C7 H7A 0.9700
C7 H7B 0.9700
C8 H8A 0.9700
C8 H8B 0.9700
C9 H9A 0.9600
C9 H9B 0.9600
C9 H9C 0.9600
C10 C11 1.463(7)
C10 H10A 0.9700
C10 H10B 0.9700
C11 H11A 0.9700
C11 H11B 0.9700
C12 H12A 0.9600
C12 H12B 0.9600
C12 H12C 0.9600
C13 C14 1.479(6)
C13 H13A 0.9700
C13 H13B 0.9700
C14 H14A 0.9700
C14 H14B 0.9700

loop_
_geom_torsion_atom_site_label_1
_geom_torsion_atom_site_label_2
_geom_torsion_atom_site_label_3
_geom_torsion_atom_site_label_4
_geom_torsion
O4 Fe1 N1 C5 -164.5(2)
O1 Fe1 N1 C5 -76.8(2)
N2 Fe1 N1 C5 23.4(2)
N3 Fe1 N1 C5 3.0(4)
N4 Fe1 N1 C5 98.5(2)
O4 Fe1 N1 C1 8.7(3)
O1 Fe1 N1 C1 96.4(3)
N2 Fe1 N1 C1 -163.4(3)
N3 Fe1 N1 C1 176.3(3)
N4 Fe1 N1 C1 -88.2(3)
O2 S1 O1 Fe1 -64.1(4)
O3 S1 O1 Fe1 72.7(4)
C15 S1 O1 Fe1 -177.0(4)
O4 Fe1 O1 S1 134.3(4)
N2 Fe1 O1 S1 -48.4(4)
N3 Fe1 O1 S1 -128.2(4)
N4 Fe1 O1 S1 -130.5(5)
N1 Fe1 O1 S1 25.7(4)
C5 N1 C1 C2 0.5(5)
Fe1 N1 C1 C2 -172.5(3)
C5 N1 C1 Cl1 -178.5(2)
Fe1 N1 C1 Cl1 8.5(4)
O4 Fe1 N2 C6 -150.6(6)
O1 Fe1 N2 C6 48.6(2)
N3 Fe1 N2 C6 135.7(2)
N4 Fe1 N2 C6 -142.7(2)
N1 Fe1 N2 C6 -35.3(2)
O4 Fe1 N2 C14 -34.3(8)
O1 Fe1 N2 C14 165.0(2)
N3 Fe1 N2 C14 -108.0(2)
N4 Fe1 N2 C14 -26.4(2)
N1 Fe1 N2 C14 81.1(2)
O4 Fe1 N2 C7 87.1(8)
O1 Fe1 N2 C7 -73.7(3)
N3 Fe1 N2 C7 13.4(3)
N4 Fe1 N2 C7 95.0(3)
N1 Fe1 N2 C7 -157.6(3)
N1 C1 C2 C3 -0.3(6)
Cl1 C1 C2 C3 178.6(3)
O4 Fe1 N3 C9 41.7(3)
O1 Fe1 N3 C9 -47.0(3)
N2 Fe1 N3 C9 -146.3(3)
N4 Fe1 N3 C9 132.5(3)
N1 Fe1 N3 C9 -126.4(3)
O4 Fe1 N3 C10 -83.1(3)
O1 Fe1 N3 C10 -171.9(3)
N2 Fe1 N3 C10 88.8(3)
N4 Fe1 N3 C10 7.7(3)
N1 Fe1 N3 C10 108.8(3)
O4 Fe1 N3 C8 156.9(2)
O1 Fe1 N3 C8 68.2(2)
N2 Fe1 N3 C8 -31.1(2)
N4 Fe1 N3 C8 -112.3(2)
N1 Fe1 N3 C8 -11.2(4)
C1 C2 C3 C4 -0.5(7)
O5 S2 O4 Fe1 51.8(4)
O6 S2 O4 Fe1 -85.4(4)
C16 S2 O4 Fe1 162.2(3)
O1 Fe1 O4 S2 2.7(3)
N2 Fe1 O4 S2 -158.3(6)
N3 Fe1 O4 S2 -85.8(3)
N4 Fe1 O4 S2 -166.0(3)
N1 Fe1 O4 S2 88.7(3)
O4 Fe1 N4 C12 -49.9(3)
O1 Fe1 N4 C12 -144.8(5)
N2 Fe1 N4 C12 131.2(3)
N3 Fe1 N4 C12 -147.1(3)
N1 Fe1 N4 C12 59.7(3)
O4 Fe1 N4 C13 -175.8(3)
O1 Fe1 N4 C13 89.3(6)
N2 Fe1 N4 C13 5.3(3)
N3 Fe1 N4 C13 87.0(3)
N1 Fe1 N4 C13 -66.2(3)
O4 Fe1 N4 C11 68.3(3)
O1 Fe1 N4 C11 -26.6(7)
N2 Fe1 N4 C11 -110.6(3)
N3 Fe1 N4 C11 -28.9(2)
N1 Fe1 N4 C11 177.9(2)
C2 C3 C4 C5 1.2(7)
C1 N1 C5 C4 0.2(5)
Fe1 N1 C5 C4 174.4(3)
C1 N1 C5 C6 179.9(3)
Fe1 N1 C5 C6 -5.9(4)
C3 C4 C5 N1 -1.0(6)
C3 C4 C5 C6 179.3(4)
C14 N2 C6 C5 -69.8(4)
C7 N2 C6 C5 164.5(3)
Fe1 N2 C6 C5 43.8(3)
N1 C5 C6 N2 -25.7(4)
C4 C5 C6 N2 154.0(4)
C6 N2 C7 C8 -109.9(4)
C14 N2 C7 C8 126.1(4)
Fe1 N2 C7 C8 9.1(5)
N2 C7 C8 N3 -40.8(6)
C9 N3 C8 C7 168.4(4)
C10 N3 C8 C7 -69.4(5)
Fe1 N3 C8 C7 48.4(4)
C9 N3 C10 C11 -109.6(4)
C8 N3 C10 C11 130.2(4)
Fe1 N3 C10 C11 17.1(5)
N3 C10 C11 N4 -47.0(5)
C12 N4 C11 C10 169.3(4)
C13 N4 C11 C10 -68.1(5)
Fe1 N4 C11 C10 49.4(4)
C12 N4 C13 C14 -108.6(4)
C11 N4 C13 C14 129.7(4)
Fe1 N4 C13 C14 17.8(5)
N4 C13 C14 N2 -44.3(5)
C6 N2 C14 C13 161.5(3)
C7 N2 C14 C13 -72.9(5)
Fe1 N2 C14 C13 46.8(4)
O2 S1 C15 F2 -179.7(4)
O3 S1 C15 F2 58.9(4)
O1 S1 C15 F2 -58.7(4)
O2 S1 C15 F1 60.0(4)
O3 S1 C15 F1 -61.3(4)
O1 S1 C15 F1 -178.9(3)
O2 S1 C15 F3 -58.5(4)
O3 S1 C15 F3 -179.8(3)
O1 S1 C15 F3 62.6(4)
O5 S2 C16 F4 175.6(4)
O6 S2 C16 F4 -62.5(5)
O4 S2 C16 F4 57.1(5)
O5 S2 C16 F6 55.6(4)
O6 S2 C16 F6 177.5(4)
O4 S2 C16 F6 -62.9(4)
O5 S2 C16 F5 -62.4(4)
O6 S2 C16 F5 59.5(4)
O4 S2 C16 F5 179.1(4)

loop_
_platon_squeeze_void_nr
_platon_squeeze_void_average_x
_platon_squeeze_void_average_y
_platon_squeeze_void_average_z
_platon_squeeze_void_volume
_platon_squeeze_void_count_electrons
1 0.008 0.250 1.000 270.6 41.8
2 -0.073 0.750 0.500 270.6 41.4
